data_7210204
loop_
_publ_author_name
'Abdalrahman, Mahmoud A.'
'Awwadi, Firas F.'
'Jameson, Geoffrey B.'
'Landee, Christopher P.'
'Saunders, Christopher G.'
'Turnbull, Mark M.'
'Wikaira, Jan L.'

_publ_section_title
;
 Effects of halogen and hydrogen bonding on defect disorder: the ladder
 that wasn't there
;
_journal_issue 21
_journal_name_full CrystEngComm
_journal_page_first 4309
_journal_paper_doi 10.1039/c3ce40444g
_journal_volume 15
_journal_year 2013
_chemical_formula_sum 'C10 H14 Cl4 Cu I2 N2 O2'
_chemical_formula_weight 653.36
_chemical_name_systematic
;
Bis(3-iodopyridinium) diaquatrichlorocuprate chloride
;
_space_group_IT_number 14
_symmetry_cell_setting monoclinic
_symmetry_space_group_name_Hall '-P 2ybc'
_symmetry_space_group_name_H-M 'P 1 21/c 1'
_atom_sites_solution_hydrogens geom
_atom_sites_solution_primary direct
_atom_sites_solution_secondary difmap
_audit_creation_method SHELXL-97
_cell_angle_alpha 90.00
_cell_angle_beta 92.598(10)
_cell_angle_gamma 90.00
_cell_formula_units_Z 2
_cell_length_a 4.1214(5)
_cell_length_b 16.791(2)
_cell_length_c 13.5186(13)
_cell_measurement_reflns_used 766
_cell_measurement_temperature 293(2)
_cell_measurement_theta_max 29.0104
_cell_measurement_theta_min 3.0107
_cell_volume 934.56(18)
_computing_cell_refinement
;
?
;
_computing_data_collection
;
?
;
_computing_structure_refinement 'SHELXL-97 (Sheldrick, 1997)'
_computing_structure_solution 'SHELXS-97 (Sheldrick, 1990)'
_diffrn_ambient_temperature 293(2)
_diffrn_detector_area_resol_mean 16.0534
_diffrn_measured_fraction_theta_full 0.998
_diffrn_measured_fraction_theta_max 0.998
_diffrn_measurement_device_type 'Xcalibur, Eos'
_diffrn_measurement_method '\w scans'
_diffrn_radiation_monochromator graphite
_diffrn_radiation_source 'fine-focus sealed tube'
_diffrn_radiation_type MoK\a
_diffrn_radiation_wavelength 0.71073
_diffrn_reflns_av_R_equivalents 0.0388
_diffrn_reflns_av_sigmaI/netI 0.0702
_diffrn_reflns_limit_h_max 4
_diffrn_reflns_limit_h_min -5
_diffrn_reflns_limit_k_max 20
_diffrn_reflns_limit_k_min -20
_diffrn_reflns_limit_l_max 16
_diffrn_reflns_limit_l_min -16
_diffrn_reflns_number 3944
_diffrn_reflns_theta_full 26.37
_diffrn_reflns_theta_max 26.37
_diffrn_reflns_theta_min 3.02
_diffrn_standards_decay_% 'No decay was observed'
_exptl_absorpt_coefficient_mu 5.046
_exptl_absorpt_correction_T_max 0.623
_exptl_absorpt_correction_T_min 0.151
_exptl_absorpt_correction_type analytical
_exptl_absorpt_process_details
;
CrysAlisPro, Agilent Technologies,
Version 1.171.35.11 (release 16-05-2011 CrysAlis171 .NET)
(compiled May 16 2011,17:55:39)
Analytical numeric absorption correction using a multifaceted crystal
model based on expressions derived by R.C. Clark & J.S. Reid.
(Clark, R. C. & Reid, J. S. (1995). Acta Cryst. A51, 887-897)
;
_exptl_crystal_colour 'light blue'
_exptl_crystal_density_diffrn 2.322
_exptl_crystal_density_method 'not measured'
_exptl_crystal_description needle
_exptl_crystal_F_000 614
_exptl_crystal_size_max 0.4214
_exptl_crystal_size_mid 0.0263
_exptl_crystal_size_min 0.0131
_refine_diff_density_max 0.595
_refine_diff_density_min -0.520
_refine_diff_density_rms 0.134
_refine_ls_extinction_method none
_refine_ls_goodness_of_fit_ref 1.019
_refine_ls_hydrogen_treatment mixed
_refine_ls_matrix_type full
_refine_ls_number_parameters 115
_refine_ls_number_reflns 1909
_refine_ls_number_restraints 12
_refine_ls_restrained_S_all 1.016
_refine_ls_R_factor_all 0.0707
_refine_ls_R_factor_gt 0.0458
_refine_ls_shift/su_max 0.000
_refine_ls_shift/su_mean 0.000
_refine_ls_structure_factor_coef Fsqd
_refine_ls_weighting_details 'calc w=1/[\s^2^(Fo^2^)+(0.0124P)^2^+0.0000P] where P=(Fo^2^+2Fc^2^)/3'
_refine_ls_weighting_scheme calc
_refine_ls_wR_factor_gt 0.0579
_refine_ls_wR_factor_ref 0.0636
_reflns_number_gt 1413
_reflns_number_total 1909
_reflns_threshold_expression >2sigma(I)
_cod_data_source_file c3ce40444g.txt
_cod_data_source_block uj3
_cod_depositor_comments
;
The following automatic conversions were performed:

'_symmetry_cell_setting' value 'Monoclinic' changed to 'monoclinic'
according to /home/saulius/struct/CIF-dictionaries/cif_core.dic
dictionary named 'cif_core.dic' version 2.4.2 from 2011-04-26.

Automatic conversion script
Id: cif_fix_values 1891 2012-01-12 08:04:46Z andrius 
;
_cod_original_cell_volume 934.56(19)
_cod_original_formula_sum 'C10 H14 Cl4 Cu1 I2 N2 O2'
_cod_database_code 7210204

loop_
_symmetry_equiv_pos_as_xyz
'x, y, z'
'-x, y+1/2, -z+1/2'
'-x, -y, -z'
'x, -y-1/2, z-1/2'

loop_
_atom_site_label
_atom_site_type_symbol
_atom_site_fract_x
_atom_site_fract_y
_atom_site_fract_z
_atom_site_U_iso_or_equiv
_atom_site_adp_type
_atom_site_occupancy
_atom_site_symmetry_multiplicity
_atom_site_calc_flag
_atom_site_refinement_flags
_atom_site_disorder_assembly
_atom_site_disorder_group
Cu1 Cu 0.5084(3) 0.44796(9) 0.09849(10) 0.0275(4) Uani 0.50 1 d PD . .
Cl1 Cl 0.5277(3) 0.45806(9) 0.26348(10) 0.0358(4) Uani 1 1 d . . .
Cl2 Cl 0.4797(4) 0.39059(11) -0.05236(11) 0.0454(4) Uani 1 1 d . . .
O1 O 1.0073(9) 0.4424(3) 0.0997(3) 0.0450(12) Uani 1 1 d D . .
H1A H 1.127(8) 0.478(4) 0.127(7) 0.054 Uiso 0.50 1 d PD A 1
H1B H 1.109(9) 0.433(6) 0.048(3) 0.054 Uiso 0.50 1 d PD B 1
H1D H 0.902(9) 0.469(5) 0.140(5) 0.054 Uiso 0.50 1 d PD C 2
H1C H 0.890(8) 0.445(7) 0.048(2) 0.054 Uiso 0.50 1 d PD D 2
N11 N -0.1332(13) 0.3623(3) 0.7533(4) 0.0378(15) Uani 1 1 d . . .
H11 H -0.236(13) 0.394(3) 0.786(4) 0.045 Uiso 1 1 d . . .
C12 C -0.1031(15) 0.2864(4) 0.7794(5) 0.0451(18) Uani 1 1 d . . .
H12 H -0.1772 0.2697 0.8400 0.054 Uiso 1 1 calc R . .
C13 C 0.0339(17) 0.2331(4) 0.7192(5) 0.0524(19) Uani 1 1 d . . .
H13 H 0.0543 0.1799 0.7375 0.063 Uiso 1 1 calc R . .
C14 C 0.1432(15) 0.2594(4) 0.6296(5) 0.0444(18) Uani 1 1 d . . .
H14 H 0.2381 0.2237 0.5870 0.053 Uiso 1 1 calc R . .
C15 C 0.1124(13) 0.3376(4) 0.6035(4) 0.0286(14) Uani 1 1 d . . .
C16 C -0.0332(13) 0.3888(4) 0.6665(4) 0.0338(15) Uani 1 1 d . . .
H16 H -0.0626 0.4419 0.6491 0.041 Uiso 1 1 calc R . .
I1 I 0.27539(9) 0.38188(3) 0.46985(3) 0.03851(14) Uani 1 1 d . . .

loop_
_atom_site_aniso_label
_atom_site_aniso_U_11
_atom_site_aniso_U_22
_atom_site_aniso_U_33
_atom_site_aniso_U_23
_atom_site_aniso_U_13
_atom_site_aniso_U_12
Cu1 0.0250(8) 0.0375(9) 0.0206(7) -0.0011(7) 0.0065(6) 0.0021(7)
Cl1 0.0332(9) 0.0497(10) 0.0250(8) -0.0002(8) 0.0071(7) -0.0005(8)
Cl2 0.0406(9) 0.0645(12) 0.0317(8) -0.0150(9) 0.0088(7) 0.0009(9)
O1 0.039(3) 0.069(4) 0.027(3) -0.005(3) 0.006(2) 0.004(2)
N11 0.045(4) 0.041(4) 0.028(3) -0.009(3) 0.009(3) 0.005(3)
C12 0.059(5) 0.046(4) 0.030(4) 0.005(4) 0.003(3) -0.003(4)
C13 0.080(5) 0.040(4) 0.038(4) 0.003(4) 0.011(4) 0.015(4)
C14 0.065(5) 0.038(4) 0.031(4) -0.010(4) 0.010(3) 0.007(4)
C15 0.036(4) 0.030(4) 0.020(3) -0.003(3) 0.004(3) 0.002(3)
C16 0.034(3) 0.037(4) 0.031(3) 0.004(3) 0.000(3) -0.005(3)
I1 0.0358(2) 0.0502(3) 0.0300(2) 0.0029(2) 0.00588(18) -0.0011(2)

loop_
_atom_type_symbol
_atom_type_description
_atom_type_scat_dispersion_real
_atom_type_scat_dispersion_imag
_atom_type_scat_source
C C 0.0033 0.0016 'International Tables Vol C Tables 4.2.6.8 and 6.1.1.4'
H H 0.0000 0.0000 'International Tables Vol C Tables 4.2.6.8 and 6.1.1.4'
N N 0.0061 0.0033 'International Tables Vol C Tables 4.2.6.8 and 6.1.1.4'
Cl Cl 0.1484 0.1585 'International Tables Vol C Tables 4.2.6.8 and 6.1.1.4'
Cu Cu 0.3201 1.2651 'International Tables Vol C Tables 4.2.6.8 and 6.1.1.4'
I I -0.4742 1.8119 'International Tables Vol C Tables 4.2.6.8 and 6.1.1.4'
O O 0.0106 0.0060 'International Tables Vol C Tables 4.2.6.8 and 6.1.1.4'

loop_
_geom_angle_atom_site_label_1
_geom_angle_atom_site_label_2
_geom_angle_atom_site_label_3
_geom_angle
_geom_angle_site_symmetry_1
_geom_angle_site_symmetry_3
O1 Cu1 O1 174.7(3) . 1_455
O1 Cu1 Cl1 90.28(13) . .
O1 Cu1 Cl1 89.18(13) 1_455 .
O1 Cu1 Cl2 89.96(13) . .
Cl1 Cu1 Cl2 159.01(10) . .
O1 Cu1 Cl2 91.06(16) . 3_665
O1 Cu1 Cl2 94.24(16) 1_455 3_665
Cl1 Cu1 Cl2 98.60(7) . 3_665
Cl2 Cu1 Cl2 102.38(7) . 3_665
Cu1 O1 H1A 122(3) . .
Cu1 O1 H1B 122(3) . .
H1A O1 H1B 101(3) . .
Cu1 O1 H1D 122(3) 1_655 .
Cu1 O1 H1C 122(3) 1_655 .
H1D O1 H1C 103(3) . .
C12 N11 C16 121.6(6) . .
C12 N11 H11 121(4) . .
C16 N11 H11 117(4) . .
N11 C12 C13 120.8(6) . .
N11 C12 H12 119.6 . .
C13 C12 H12 119.6 . .
C12 C13 C14 118.5(6) . .
C12 C13 H13 120.7 . .
C14 C13 H13 120.7 . .
C15 C14 C13 120.2(6) . .
C15 C14 H14 119.9 . .
C13 C14 H14 119.9 . .
C14 C15 C16 118.8(6) . .
C14 C15 I1 122.3(5) . .
C16 C15 I1 118.8(4) . .
N11 C16 C15 120.0(6) . .
N11 C16 H16 120.0 . .
C15 C16 H16 120.0 . .

loop_
_geom_bond_atom_site_label_1
_geom_bond_atom_site_label_2
_geom_bond_distance
_geom_bond_site_symmetry_2
Cu1 O1 2.058(4) .
Cu1 O1 2.068(4) 1_455
Cu1 Cl1 2.2347(19) .
Cu1 Cl2 2.254(2) .
Cu1 Cl2 2.783(2) 3_665
O1 Cu1 2.068(4) 1_655
O1 H1A 0.84(2) .
O1 H1B 0.84(2) .
O1 H1D 0.839(19) .
O1 H1C 0.84(2) .
N11 C12 1.326(7) .
N11 C16 1.336(7) .
N11 H11 0.82(5) .
C12 C13 1.352(8) .
C12 H12 0.9300 .
C13 C14 1.384(8) .
C13 H13 0.9300 .
C14 C15 1.364(8) .
C14 H14 0.9300 .
C15 C16 1.368(8) .
C15 I1 2.093(6) .
C16 H16 0.9300 .

loop_
_geom_hbond_atom_site_label_D
_geom_hbond_atom_site_label_H
_geom_hbond_atom_site_label_A
_geom_hbond_distance_DH
_geom_hbond_distance_HA
_geom_hbond_distance_DA
_geom_hbond_angle_DHA
_geom_hbond_site_symmetry_A
O1 H1A Cl2 0.84(2) 2.95(7) 3.588(5) 134(8) 3_765
O1 H1A Cl1 0.84(2) 2.44(8) 3.023(4) 127(9) 1_655
O1 H1B Cl2 0.84(2) 2.21(3) 3.023(4) 163(7) 1_655
O1 H1C Cl2 0.84(2) 2.31(5) 3.051(4) 149(9) .
O1 H1D Cl1 0.839(19) 2.33(6) 3.045(4) 143(9) .
N11 H11 Cl2 0.82(5) 2.53(6) 3.171(5) 137(5) 1_456
N11 H11 Cl1 0.82(5) 2.83(6) 3.429(6) 132(5) 3_566
